data_4314415
loop_
_publ_author_name
'Chong-Qing Wan'
'Liang Zhao'
'Thomas C. W. Mak'

_publ_section_title
;
 Dipyrazinyl Sulfoxide Complexes of Silver(I), Zinc(II), and Cadmium(II):
 Ligation Modes and Anion Tuning
;
_journal_name_full 'Inorganic Chemistry'
_journal_page_first 97
_journal_page_last 107
_journal_paper_doi 10.1021/ic901521j
_journal_volume 49
_journal_year 2010
_chemical_formula_sum 'C8 H6 Ag F6 N4 O P S'
_chemical_formula_weight 459.07
_chemical_name_systematic
; 
 ? 
;
_space_group_IT_number 8
_symmetry_cell_setting monoclinic
_symmetry_space_group_name_Hall 'C -2y'
_symmetry_space_group_name_H-M 'C 1 m 1'
_atom_sites_solution_hydrogens geom
_atom_sites_solution_primary direct
_atom_sites_solution_secondary difmap
_audit_creation_method SHELXL-97
_cell_angle_alpha 90.00
_cell_angle_beta 112.153(3)
_cell_angle_gamma 90.00
_cell_formula_units_Z 2
_cell_length_a 11.0769(17)
_cell_length_b 10.2263(16)
_cell_length_c 6.0199(9)
_cell_measurement_temperature 273(2)
_cell_volume 631.57(17)
_computing_cell_refinement 'Bruker SMART'
_computing_data_collection 'Bruker SMART'
_computing_data_reduction 'Bruker SAINT'
_computing_molecular_graphics 'Bruker SHELXTL'
_computing_publication_material 'Bruker SHELXTL'
_computing_structure_refinement 'SHELXL-97 (Sheldrick, 1997)'
_computing_structure_solution 'SHELXS-97 (Sheldrick, 1990)'
_diffrn_ambient_temperature 273(2)
_diffrn_measured_fraction_theta_full 0.998
_diffrn_measured_fraction_theta_max 0.998
_diffrn_radiation_monochromator graphite
_diffrn_radiation_source 'fine-focus sealed tube'
_diffrn_radiation_type MoK\a
_diffrn_radiation_wavelength 0.71073
_diffrn_reflns_av_R_equivalents 0.0222
_diffrn_reflns_av_sigmaI/netI 0.0374
_diffrn_reflns_limit_h_max 14
_diffrn_reflns_limit_h_min -12
_diffrn_reflns_limit_k_max 10
_diffrn_reflns_limit_k_min -13
_diffrn_reflns_limit_l_max 6
_diffrn_reflns_limit_l_min -8
_diffrn_reflns_number 2192
_diffrn_reflns_theta_full 28.33
_diffrn_reflns_theta_max 28.33
_diffrn_reflns_theta_min 2.81
_exptl_absorpt_coefficient_mu 1.969
_exptl_absorpt_correction_T_max 1.000000
_exptl_absorpt_correction_T_min 0.815089
_exptl_absorpt_correction_type multi-scan
_exptl_absorpt_process_details sadabs
_exptl_crystal_colour yellow
_exptl_crystal_density_diffrn 2.414
_exptl_crystal_density_method 'not measured'
_exptl_crystal_description block
_exptl_crystal_F_000 444
_exptl_crystal_size_max 0.46
_exptl_crystal_size_mid 0.32
_exptl_crystal_size_min 0.25
_refine_diff_density_max 0.458
_refine_diff_density_min -0.406
_refine_diff_density_rms 0.090
_refine_ls_abs_structure_details 'Flack H D (1983), Acta Cryst. A39, 876-881'
_refine_ls_abs_structure_Flack 0.05(3)
_refine_ls_extinction_coef 0.0044(9)
_refine_ls_extinction_expression Fc^*^=kFc[1+0.001xFc^2^\l^3^/sin(2\q)]^-1/4^
_refine_ls_extinction_method SHELXL
_refine_ls_goodness_of_fit_ref 1.071
_refine_ls_hydrogen_treatment constr
_refine_ls_matrix_type full
_refine_ls_number_parameters 114
_refine_ls_number_reflns 1269
_refine_ls_number_restraints 2
_refine_ls_restrained_S_all 1.070
_refine_ls_R_factor_all 0.0218
_refine_ls_R_factor_gt 0.0214
_refine_ls_shift/su_max 0.032
_refine_ls_shift/su_mean 0.009
_refine_ls_structure_factor_coef Fsqd
_refine_ls_weighting_details 'calc w=1/[\s^2^(Fo^2^)+(0.0220P)^2^+0.0000P] where P=(Fo^2^+2Fc^2^)/3'
_refine_ls_weighting_scheme calc
_refine_ls_wR_factor_gt 0.0511
_refine_ls_wR_factor_ref 0.0513
_reflns_number_gt 1252
_reflns_number_total 1269
_reflns_threshold_expression >2sigma(I)
_cod_data_source_file ic901521j_si_002_3.cif
_cod_data_source_block complex2
_cod_depositor_comments
;
The following automatic conversions were performed:

'_symmetry_cell_setting' value 'Monoclinic' changed to 'monoclinic'
according to the built-in table from CIF Core dictionary named
'cif_core.dic' version 2.4.1 from 2010-06-29.

Automatic conversion script
Id: cif_fix_values 1646 2011-03-28 12:23:43Z adriana 
;
_cod_database_code 4314415

loop_
_symmetry_equiv_pos_as_xyz
'x, y, z'
'x, -y, z'
'x+1/2, y+1/2, z'
'x+1/2, -y+1/2, z'

loop_
_atom_site_label
_atom_site_type_symbol
_atom_site_fract_x
_atom_site_fract_y
_atom_site_fract_z
_atom_site_U_iso_or_equiv
_atom_site_adp_type
_atom_site_occupancy
_atom_site_symmetry_multiplicity
_atom_site_calc_flag
_atom_site_refinement_flags
_atom_site_disorder_assembly
_atom_site_disorder_group
Ag1 Ag 0.8640 0.0000 0.8182 0.03504(12) Uani 1 2 d S . .
N1 N 0.7533(3) 0.1902(3) 0.8793(5) 0.0348(5) Uani 1 1 d . . .
N2 N 0.5461(3) 0.3522(3) 0.8486(5) 0.0301(5) Uani 1 1 d . . .
C1 C 0.7161(3) 0.2890(3) 0.7213(6) 0.0310(6) Uani 1 1 d . . .
H1A H 0.7595 0.3034 0.6180 0.037 Uiso 1 1 calc R . .
C2 C 0.6142(3) 0.3691(3) 0.7110(5) 0.0247(5) Uani 1 1 d . . .
C3 C 0.5841(3) 0.2558(3) 1.0085(6) 0.0342(7) Uani 1 1 d . . .
H3A H 0.5395 0.2409 1.1097 0.041 Uiso 1 1 calc R . .
C4 C 0.6900(4) 0.1769(3) 1.0259(6) 0.0368(7) Uani 1 1 d . . .
H4A H 0.7170 0.1128 1.1443 0.044 Uiso 1 1 calc R . .
S1 S 0.55679(11) 0.5000 0.49255(17) 0.0288(2) Uani 1 2 d S . .
O1 O 0.4113(4) 0.5000 0.4188(6) 0.0420(8) Uani 1 2 d S . .
P1 P 0.43729(14) 0.0000 0.3748(2) 0.0310(3) Uani 1 2 d S . .
F1 F 0.5884(4) 0.0000 0.4204(10) 0.0879(16) Uani 1 2 d S . .
F2 F 0.4070(5) 0.0000 0.0972(6) 0.0718(13) Uani 1 2 d S . .
F3 F 0.4706(7) 0.0000 0.6535(7) 0.0914(15) Uani 1 2 d S . .
F4 F 0.4376(3) 0.1554(3) 0.3759(5) 0.0664(8) Uani 1 1 d . . .
F5 F 0.2877(5) 0.0000 0.3259(12) 0.0872(18) Uani 1 2 d S . .

loop_
_atom_site_aniso_label
_atom_site_aniso_U_11
_atom_site_aniso_U_22
_atom_site_aniso_U_33
_atom_site_aniso_U_23
_atom_site_aniso_U_13
_atom_site_aniso_U_12
Ag1 0.02623(15) 0.02222(14) 0.0609(2) 0.000 0.02128(12) 0.000
N1 0.0276(13) 0.0278(14) 0.0497(14) 0.0037(11) 0.0153(11) 0.0089(11)
N2 0.0289(13) 0.0228(12) 0.0430(12) 0.0036(10) 0.0186(10) 0.0039(10)
C1 0.0275(15) 0.0266(15) 0.0417(14) -0.0014(12) 0.0161(12) 0.0006(12)
C2 0.0228(13) 0.0215(13) 0.0298(12) -0.0013(10) 0.0099(10) -0.0012(11)
C3 0.0385(18) 0.0258(16) 0.0454(16) 0.0064(12) 0.0240(15) 0.0038(13)
C4 0.0396(18) 0.0256(15) 0.0459(16) 0.0093(13) 0.0171(14) 0.0092(13)
S1 0.0327(5) 0.0244(5) 0.0275(4) 0.000 0.0093(4) 0.000
O1 0.0275(16) 0.039(2) 0.0450(18) 0.000 -0.0022(13) 0.000
P1 0.0325(7) 0.0333(7) 0.0282(5) 0.000 0.0126(4) 0.000
F1 0.036(2) 0.121(5) 0.105(3) 0.000 0.025(2) 0.000
F2 0.117(4) 0.066(3) 0.0299(14) 0.000 0.0251(16) 0.000
F3 0.150(4) 0.094(3) 0.0344(15) 0.000 0.039(2) 0.000
F4 0.093(2) 0.0346(13) 0.0762(17) -0.0047(12) 0.0372(16) -0.0062(13)
F5 0.041(2) 0.094(4) 0.131(4) 0.000 0.037(3) 0.000

loop_
_atom_type_symbol
_atom_type_description
_atom_type_scat_dispersion_real
_atom_type_scat_dispersion_imag
_atom_type_scat_source
C C 0.0033 0.0016 'International Tables Vol C Tables 4.2.6.8 and 6.1.1.4'
H H 0.0000 0.0000 'International Tables Vol C Tables 4.2.6.8 and 6.1.1.4'
N N 0.0061 0.0033 'International Tables Vol C Tables 4.2.6.8 and 6.1.1.4'
O O 0.0106 0.0060 'International Tables Vol C Tables 4.2.6.8 and 6.1.1.4'
F F 0.0171 0.0103 'International Tables Vol C Tables 4.2.6.8 and 6.1.1.4'
P P 0.1023 0.0942 'International Tables Vol C Tables 4.2.6.8 and 6.1.1.4'
S S 0.1246 0.1234 'International Tables Vol C Tables 4.2.6.8 and 6.1.1.4'
Ag Ag -0.8971 1.1015 'International Tables Vol C Tables 4.2.6.8 and 6.1.1.4'

loop_
_geom_angle_atom_site_label_1
_geom_angle_atom_site_label_2
_geom_angle_atom_site_label_3
_geom_angle
_geom_angle_site_symmetry_1
_geom_angle_site_symmetry_3
_geom_angle_publ_flag
N1 Ag1 N1 108.25(15) 2 . ?
N1 Ag1 N2 159.05(9) 2 4 ?
N1 Ag1 N2 86.73(11) . 4 ?
N1 Ag1 N2 86.73(11) 2 3_545 ?
N1 Ag1 N2 159.05(9) . 3_545 ?
N2 Ag1 N2 75.39(13) 4 3_545 ?
C4 N1 C1 116.9(3) . . ?
C4 N1 Ag1 116.6(2) . . ?
C1 N1 Ag1 122.6(2) . . ?
C2 N2 C3 116.7(3) . . ?
C2 N2 Ag1 120.97(19) . 3_455 ?
C3 N2 Ag1 122.2(2) . 3_455 ?
N1 C1 C2 120.5(3) . . ?
N1 C1 H1A 119.8 . . ?
C2 C1 H1A 119.8 . . ?
N2 C2 C1 123.0(3) . . ?
N2 C2 S1 115.0(2) . . ?
C1 C2 S1 121.9(2) . . ?
N2 C3 C4 120.7(3) . . ?
N2 C3 H3A 119.6 . . ?
C4 C3 H3A 119.6 . . ?
N1 C4 C3 122.1(3) . . ?
N1 C4 H4A 119.0 . . ?
C3 C4 H4A 118.9 . . ?
O1 S1 C2 104.94(14) . 2_565 ?
O1 S1 C2 104.94(14) . . ?
C2 S1 C2 95.01(18) 2_565 . ?
F5 P1 F2 90.8(3) . . ?
F5 P1 F3 90.4(4) . . ?
F2 P1 F3 178.9(3) . . ?
F5 P1 F4 90.07(13) . . ?
F2 P1 F4 90.21(11) . . ?
F3 P1 F4 89.79(11) . . ?
F5 P1 F4 90.07(13) . 2 ?
F2 P1 F4 90.21(11) . 2 ?
F3 P1 F4 89.79(11) . 2 ?
F4 P1 F4 179.6(2) . 2 ?
F5 P1 F1 179.2(3) . . ?
F2 P1 F1 88.4(3) . . ?
F3 P1 F1 90.5(3) . . ?
F4 P1 F1 89.94(13) . . ?
F4 P1 F1 89.94(13) 2 . ?

loop_
_geom_bond_atom_site_label_1
_geom_bond_atom_site_label_2
_geom_bond_distance
_geom_bond_site_symmetry_2
_geom_bond_publ_flag
Ag1 N1 2.400(3) 2 ?
Ag1 N1 2.400(3) . ?
Ag1 N2 2.472(3) 4 ?
Ag1 N2 2.472(3) 3_545 ?
N1 C4 1.325(5) . ?
N1 C1 1.341(4) . ?
N2 C2 1.325(4) . ?
N2 C3 1.330(4) . ?
N2 Ag1 2.472(3) 3_455 ?
C1 C2 1.378(4) . ?
C1 H1A 0.9300 . ?
C2 S1 1.815(3) . ?
C3 C4 1.395(5) . ?
C3 H3A 0.9300 . ?
C4 H4A 0.9300 . ?
S1 O1 1.502(4) . ?
S1 C2 1.815(3) 2_565 ?
P1 F5 1.570(5) . ?
P1 F2 1.575(3) . ?
P1 F3 1.576(4) . ?
P1 F4 1.589(3) . ?
P1 F4 1.589(3) 2 ?
P1 F1 1.591(4) . ?

loop_
_geom_torsion_atom_site_label_1
_geom_torsion_atom_site_label_2
_geom_torsion_atom_site_label_3
_geom_torsion_atom_site_label_4
_geom_torsion
_geom_torsion_site_symmetry_1
_geom_torsion_site_symmetry_2
_geom_torsion_site_symmetry_3
_geom_torsion_site_symmetry_4
_geom_torsion_publ_flag
N1 Ag1 N1 C4 27.3(3) 2 . . . ?
N2 Ag1 N1 C4 -137.8(3) 4 . . . ?
N2 Ag1 N1 C4 -106.6(3) 3_545 . . . ?
N1 Ag1 N1 C1 -129.8(2) 2 . . . ?
N2 Ag1 N1 C1 65.1(3) 4 . . . ?
N2 Ag1 N1 C1 96.3(3) 3_545 . . . ?
C4 N1 C1 C2 -1.8(5) . . . . ?
Ag1 N1 C1 C2 155.2(2) . . . . ?
C3 N2 C2 C1 2.8(5) . . . . ?
Ag1 N2 C2 C1 -179.8(2) 3_455 . . . ?
C3 N2 C2 S1 179.0(3) . . . . ?
Ag1 N2 C2 S1 -3.6(3) 3_455 . . . ?
N1 C1 C2 N2 -1.7(5) . . . . ?
N1 C1 C2 S1 -177.6(3) . . . . ?
C2 N2 C3 C4 -0.5(5) . . . . ?
Ag1 N2 C3 C4 -177.9(3) 3_455 . . . ?
C1 N1 C4 C3 4.0(5) . . . . ?
Ag1 N1 C4 C3 -154.4(3) . . . . ?
N2 C3 C4 N1 -3.0(6) . . . . ?
N2 C2 S1 O1 -34.1(3) . . . . ?
C1 C2 S1 O1 142.1(3) . . . . ?
N2 C2 S1 C2 72.8(3) . . . 2_565 ?
C1 C2 S1 C2 -111.0(2) . . . 2_565 ?
